data_7209005
loop_
_publ_author_name
'Liu, Lei'
'Wang, Xiaojun'
'Zhang, Quan'
'Li, Qiaowei'
'Zhao, Yanli'

_publ_section_title
;
 Distinct interpenetrated metal--organic frameworks constructed from crown
 ether-based strut analogue
;
_journal_issue 5
_journal_name_full CrystEngComm
_journal_page_first 841
_journal_paper_doi 10.1039/c2ce26401c
_journal_volume 15
_journal_year 2013
_chemical_formula_sum 'C60 H24 O13 Zn4'
_chemical_formula_weight 1214.27
_chemical_name_common 15C5
_chemical_name_systematic
;
?
;
_space_group_IT_number 229
_symmetry_cell_setting cubic
_symmetry_space_group_name_Hall '-I 4 2 3'
_symmetry_space_group_name_H-M 'I m -3 m'
_atom_sites_solution_hydrogens geom
_atom_sites_solution_primary direct
_atom_sites_solution_secondary difmap
_audit_creation_method SHELXL-97
_cell_angle_alpha 90.00
_cell_angle_beta 90.00
_cell_angle_gamma 90.00
_cell_formula_units_Z 2
_cell_length_a 21.4744(13)
_cell_length_b 21.4744(13)
_cell_length_c 21.4744(13)
_cell_measurement_reflns_used 362
_cell_measurement_temperature 153(2)
_cell_measurement_theta_max 23.08
_cell_measurement_theta_min 2.21
_cell_volume 9902.9(10)
_computing_cell_refinement 'Bruker SMART'
_computing_data_collection 'Bruker SMART'
_computing_data_reduction 'Bruker SAINT'
_computing_molecular_graphics 'Bruker SHELXTL'
_computing_publication_material 'Bruker SHELXTL'
_computing_structure_refinement 'SHELXL-97 (Sheldrick, 1997)'
_computing_structure_solution 'SHELXS-97 (Sheldrick, 1990)'
_diffrn_ambient_temperature 153(2)
_diffrn_measured_fraction_theta_full 0.999
_diffrn_measured_fraction_theta_max 0.999
_diffrn_measurement_device_type 'CCD area detector'
_diffrn_measurement_method 'phi and omega scans'
_diffrn_radiation_monochromator graphite
_diffrn_radiation_source 'fine-focus sealed tube'
_diffrn_radiation_type MoK\a
_diffrn_radiation_wavelength 0.71073
_diffrn_reflns_av_R_equivalents 0.1062
_diffrn_reflns_av_sigmaI/netI 0.0338
_diffrn_reflns_limit_h_max 25
_diffrn_reflns_limit_h_min -25
_diffrn_reflns_limit_k_max 24
_diffrn_reflns_limit_k_min -25
_diffrn_reflns_limit_l_max 25
_diffrn_reflns_limit_l_min -19
_diffrn_reflns_number 25086
_diffrn_reflns_theta_full 25.16
_diffrn_reflns_theta_max 25.16
_diffrn_reflns_theta_min 1.90
_exptl_absorpt_coefficient_mu 0.496
_exptl_absorpt_correction_T_max 0.8860
_exptl_absorpt_correction_T_min 0.8654
_exptl_absorpt_correction_type multi-scan
_exptl_absorpt_process_details sadabs
_exptl_crystal_colour colorless
_exptl_crystal_density_diffrn 0.407
_exptl_crystal_density_method 'not measured'
_exptl_crystal_description cube
_exptl_crystal_F_000 1216
_exptl_crystal_size_max 0.30
_exptl_crystal_size_mid 0.25
_exptl_crystal_size_min 0.25
_platon_squeeze_details
;
Very little remaining electron density was left, because
of the highly disordered nature of the crown ethers and
solvent molecules. The highly diffused electron density
makes impossible to locate these atoms. SQUEEZE shows
about 1852 electron counts in voids in each unit cell,
636 electrons are from 6 unresolved crown ethers, and
1216 electrons from estimated solvents (about 19 DMF in
one unit cell, 9.5 DMF per [Zn4O(C28H26O9)3] )).
;
_refine_diff_density_max 0.365
_refine_diff_density_min -0.409
_refine_diff_density_rms 0.053
_refine_ls_extinction_method none
_refine_ls_goodness_of_fit_ref 1.105
_refine_ls_hydrogen_treatment constr
_refine_ls_matrix_type full
_refine_ls_number_parameters 44
_refine_ls_number_reflns 907
_refine_ls_number_restraints 6
_refine_ls_restrained_S_all 1.129
_refine_ls_R_factor_all 0.1460
_refine_ls_R_factor_gt 0.0921
_refine_ls_shift/su_max 0.000
_refine_ls_shift/su_mean 0.000
_refine_ls_structure_factor_coef Fsqd
_refine_ls_weighting_details 'calc w=1/[\s^2^(Fo^2^)+(0.1989P)^2^+0.0000P] where P=(Fo^2^+2Fc^2^)/3'
_refine_ls_weighting_scheme calc
_refine_ls_wR_factor_gt 0.2759
_refine_ls_wR_factor_ref 0.3150
_reflns_number_gt 550
_reflns_number_total 907
_reflns_threshold_expression >2sigma(I)
_cod_data_source_file c2ce26401c.txt
_cod_data_source_block mof-bc5
_cod_depositor_comments
;
The following automatic conversions were performed:

'_symmetry_cell_setting' value 'Cubic' changed to 'cubic' according
to /home/saulius/struct/CIF-dictionaries/cif_core.dic dictionary
named 'cif_core.dic' version 2.4.2 from 2011-04-26.

Automatic conversion script
Id: cif_fix_values 1891 2012-01-12 08:04:46Z andrius 
;
_cod_original_sg_symbol_H-M Im-3m
_cod_database_code 7209005

loop_
_symmetry_equiv_pos_as_xyz
'x, y, z'
'-x, -y, z'
'-x, y, -z'
'x, -y, -z'
'z, x, y'
'z, -x, -y'
'-z, -x, y'
'-z, x, -y'
'y, z, x'
'-y, z, -x'
'y, -z, -x'
'-y, -z, x'
'y, x, -z'
'-y, -x, -z'
'y, -x, z'
'-y, x, z'
'x, z, -y'
'-x, z, y'
'-x, -z, -y'
'x, -z, y'
'z, y, -x'
'z, -y, x'
'-z, y, x'
'-z, -y, -x'
'x+1/2, y+1/2, z+1/2'
'-x+1/2, -y+1/2, z+1/2'
'-x+1/2, y+1/2, -z+1/2'
'x+1/2, -y+1/2, -z+1/2'
'z+1/2, x+1/2, y+1/2'
'z+1/2, -x+1/2, -y+1/2'
'-z+1/2, -x+1/2, y+1/2'
'-z+1/2, x+1/2, -y+1/2'
'y+1/2, z+1/2, x+1/2'
'-y+1/2, z+1/2, -x+1/2'
'y+1/2, -z+1/2, -x+1/2'
'-y+1/2, -z+1/2, x+1/2'
'y+1/2, x+1/2, -z+1/2'
'-y+1/2, -x+1/2, -z+1/2'
'y+1/2, -x+1/2, z+1/2'
'-y+1/2, x+1/2, z+1/2'
'x+1/2, z+1/2, -y+1/2'
'-x+1/2, z+1/2, y+1/2'
'-x+1/2, -z+1/2, -y+1/2'
'x+1/2, -z+1/2, y+1/2'
'z+1/2, y+1/2, -x+1/2'
'z+1/2, -y+1/2, x+1/2'
'-z+1/2, y+1/2, x+1/2'
'-z+1/2, -y+1/2, -x+1/2'
'-x, -y, -z'
'x, y, -z'
'x, -y, z'
'-x, y, z'
'-z, -x, -y'
'-z, x, y'
'z, x, -y'
'z, -x, y'
'-y, -z, -x'
'y, -z, x'
'-y, z, x'
'y, z, -x'
'-y, -x, z'
'y, x, z'
'-y, x, -z'
'y, -x, -z'
'-x, -z, y'
'x, -z, -y'
'x, z, y'
'-x, z, -y'
'-z, -y, x'
'-z, y, -x'
'z, -y, -x'
'z, y, x'
'-x+1/2, -y+1/2, -z+1/2'
'x+1/2, y+1/2, -z+1/2'
'x+1/2, -y+1/2, z+1/2'
'-x+1/2, y+1/2, z+1/2'
'-z+1/2, -x+1/2, -y+1/2'
'-z+1/2, x+1/2, y+1/2'
'z+1/2, x+1/2, -y+1/2'
'z+1/2, -x+1/2, y+1/2'
'-y+1/2, -z+1/2, -x+1/2'
'y+1/2, -z+1/2, x+1/2'
'-y+1/2, z+1/2, x+1/2'
'y+1/2, z+1/2, -x+1/2'
'-y+1/2, -x+1/2, z+1/2'
'y+1/2, x+1/2, z+1/2'
'-y+1/2, x+1/2, -z+1/2'
'y+1/2, -x+1/2, -z+1/2'
'-x+1/2, -z+1/2, y+1/2'
'x+1/2, -z+1/2, -y+1/2'
'x+1/2, z+1/2, y+1/2'
'-x+1/2, z+1/2, -y+1/2'
'-z+1/2, -y+1/2, x+1/2'
'-z+1/2, y+1/2, -x+1/2'
'z+1/2, -y+1/2, -x+1/2'
'z+1/2, y+1/2, x+1/2'

loop_
_atom_site_label
_atom_site_type_symbol
_atom_site_fract_x
_atom_site_fract_y
_atom_site_fract_z
_atom_site_U_iso_or_equiv
_atom_site_adp_type
_atom_site_occupancy
_atom_site_symmetry_multiplicity
_atom_site_calc_flag
_atom_site_refinement_flags
_atom_site_disorder_assembly
_atom_site_disorder_group
O1 O 0.0000 0.0000 1.0000 0.049(3) Uani 1 48 d S . .
O2 O 0.0380(3) 0.0380(3) 0.8602(3) 0.107(3) Uani 0.50 2 d SP . .
Zn1 Zn 0.05199(5) 0.05199(5) 0.94801(5) 0.0708(9) Uani 0.50 6 d SP . .
C1 C 0.0000 0.0000 0.8340(5) 0.104(4) Uani 1 8 d S . .
C2 C 0.0000 0.0000 0.7653(5) 0.123(5) Uani 1 8 d S . .
C3 C 0.0343(17) 0.040(2) 0.7328(6) 0.203(16) Uani 0.25 1 d P A -1
H3 H 0.0595 0.0681 0.7553 0.243 Uiso 0.25 1 d PR A -1
C4 C 0.0371(5) 0.0371(5) 0.6677(7) 0.175(8) Uani 0.50 2 d SP . .
H4 H 0.0653 0.0653 0.6464 0.210 Uiso 0.25 1 d PR A .
C5 C 0.0000 0.0000 0.6337(7) 0.173(8) Uani 1 8 d S . .
C6 C 0.0000 0.0000 0.5644(9) 0.195(9) Uani 1 8 d S . .
C7 C 0.0418(7) 0.0418(7) 0.5337(9) 0.234(11) Uani 0.50 2 d SPU . .

loop_
_atom_site_aniso_label
_atom_site_aniso_U_11
_atom_site_aniso_U_22
_atom_site_aniso_U_33
_atom_site_aniso_U_23
_atom_site_aniso_U_13
_atom_site_aniso_U_12
O1 0.049(3) 0.049(3) 0.049(3) 0.000 0.000 0.000
O2 0.133(4) 0.133(4) 0.053(4) -0.003(3) -0.003(3) -0.023(4)
Zn1 0.0708(9) 0.0708(9) 0.0708(9) 0.0031(5) 0.0031(5) -0.0031(5)
C1 0.125(6) 0.125(6) 0.063(7) 0.000 0.000 0.000
C2 0.161(8) 0.161(8) 0.047(7) 0.000 0.000 0.000
C3 0.20(3) 0.35(6) 0.063(8) 0.079(18) -0.062(14) -0.119(18)
C4 0.222(13) 0.222(13) 0.082(10) 0.006(6) 0.006(6) -0.073(12)
C5 0.229(13) 0.229(13) 0.060(9) 0.000 0.000 0.000
C6 0.235(16) 0.235(16) 0.117(14) 0.000 0.000 0.000
C7 0.275(14) 0.275(14) 0.152(14) 0.035(7) 0.035(7) -0.079(12)

loop_
_atom_type_symbol
_atom_type_description
_atom_type_scat_dispersion_real
_atom_type_scat_dispersion_imag
_atom_type_scat_source
C C 0.0033 0.0016 'International Tables Vol C Tables 4.2.6.8 and 6.1.1.4'
H H 0.0000 0.0000 'International Tables Vol C Tables 4.2.6.8 and 6.1.1.4'
O O 0.0106 0.0060 'International Tables Vol C Tables 4.2.6.8 and 6.1.1.4'
Zn Zn 0.2839 1.4301 'International Tables Vol C Tables 4.2.6.8 and 6.1.1.4'

loop_
_geom_angle_atom_site_label_1
_geom_angle_atom_site_label_2
_geom_angle_atom_site_label_3
_geom_angle
_geom_angle_site_symmetry_1
_geom_angle_site_symmetry_3
Zn1 O1 Zn1 180.0 50_557 2
Zn1 O1 Zn1 109.471(1) 50_557 49_557
Zn1 O1 Zn1 70.529(1) 2 49_557
Zn1 O1 Zn1 109.471(1) 50_557 52
Zn1 O1 Zn1 70.529(1) 2 52
Zn1 O1 Zn1 109.5 49_557 52
Zn1 O1 Zn1 70.529(1) 50_557 4_557
Zn1 O1 Zn1 109.5 2 4_557
Zn1 O1 Zn1 70.529(1) 49_557 4_557
Zn1 O1 Zn1 180.00(5) 52 4_557
Zn1 O1 Zn1 70.529(1) 50_557 3_557
Zn1 O1 Zn1 109.5 2 3_557
Zn1 O1 Zn1 70.529(1) 49_557 3_557
Zn1 O1 Zn1 70.529(1) 52 3_557
Zn1 O1 Zn1 109.471(1) 4_557 3_557
Zn1 O1 Zn1 109.471(1) 50_557 51
Zn1 O1 Zn1 70.529(1) 2 51
Zn1 O1 Zn1 109.5 49_557 51
Zn1 O1 Zn1 109.471(1) 52 51
Zn1 O1 Zn1 70.529(1) 4_557 51
Zn1 O1 Zn1 180.00(5) 3_557 51
Zn1 O1 Zn1 70.5 50_557 .
Zn1 O1 Zn1 109.5 2 .
Zn1 O1 Zn1 180.0 49_557 .
Zn1 O1 Zn1 70.5 52 .
Zn1 O1 Zn1 109.471(1) 4_557 .
Zn1 O1 Zn1 109.471(1) 3_557 .
Zn1 O1 Zn1 70.5 51 .
C1 O2 O2 50.5(2) . 52
C1 O2 O2 50.5(2) . 51
O2 O2 O2 89.996(1) 52 51
C1 O2 Zn1 128.7(8) . .
O2 O2 Zn1 98.94(18) 52 .
O2 O2 Zn1 98.94(18) 51 .
O2 Zn1 O2 106.2(3) . 11_566
O2 Zn1 O2 106.2(3) . 8_656
O2 Zn1 O2 106.2(3) 11_566 8_656
O2 Zn1 O1 112.6(3) . .
O2 Zn1 O1 112.6(3) 11_566 .
O2 Zn1 O1 112.6(3) 8_656 .
O2 Zn1 Zn1 81.06(18) . 51
O2 Zn1 Zn1 167.3(3) 11_566 51
O2 Zn1 Zn1 81.06(18) 8_656 51
O1 Zn1 Zn1 54.7 . 51
O2 Zn1 Zn1 81.06(18) . 52
O2 Zn1 Zn1 81.06(18) 11_566 52
O2 Zn1 Zn1 167.3(3) 8_656 52
O1 Zn1 Zn1 54.733(1) . 52
Zn1 Zn1 Zn1 89.996(1) 51 52
O2 Zn1 Zn1 167.3(3) . 50_557
O2 Zn1 Zn1 81.06(18) 11_566 50_557
O2 Zn1 Zn1 81.06(18) 8_656 50_557
O1 Zn1 Zn1 54.7 . 50_557
Zn1 Zn1 Zn1 89.996(1) 51 50_557
Zn1 Zn1 Zn1 89.996(1) 52 50_557
O2 Zn1 Zn1 77.3(3) . 2
O2 Zn1 Zn1 125.4(2) 11_566 2
O2 Zn1 Zn1 125.4(2) 8_656 2
O1 Zn1 Zn1 35.3 . 2
Zn1 Zn1 Zn1 45.0 51 2
Zn1 Zn1 Zn1 45.0 52 2
Zn1 Zn1 Zn1 89.996(1) 50_557 2
O2 Zn1 Zn1 125.4(2) . 4_557
O2 Zn1 Zn1 125.4(2) 11_566 4_557
O2 Zn1 Zn1 77.3(3) 8_656 4_557
O1 Zn1 Zn1 35.3 . 4_557
Zn1 Zn1 Zn1 44.998(1) 51 4_557
Zn1 Zn1 Zn1 89.996(1) 52 4_557
Zn1 Zn1 Zn1 45.0 50_557 4_557
Zn1 Zn1 Zn1 59.998(1) 2 4_557
O2 Zn1 Zn1 125.4(2) . 3_557
O2 Zn1 Zn1 77.3(3) 11_566 3_557
O2 Zn1 Zn1 125.4(2) 8_656 3_557
O1 Zn1 Zn1 35.3 . 3_557
Zn1 Zn1 Zn1 89.996(1) 51 3_557
Zn1 Zn1 Zn1 44.998(1) 52 3_557
Zn1 Zn1 Zn1 45.0 50_557 3_557
Zn1 Zn1 Zn1 59.998(1) 2 3_557
Zn1 Zn1 Zn1 60.0 4_557 3_557
O2 C1 O2 79.0(5) 2 52
O2 C1 O2 79.0(5) 2 51
O2 C1 O2 128.1(12) 52 51
O2 C1 O2 128.1(12) 2 .
O2 C1 O2 79.0(5) 52 .
O2 C1 O2 79.0(5) 51 .
O2 C1 C2 116.0(6) 2 .
O2 C1 C2 116.0(6) 52 .
O2 C1 C2 116.0(6) 51 .
O2 C1 C2 116.0(6) . .
C3 C2 C3 115.8(15) . 61
C3 C2 C3 116.2(17) . 2
C3 C2 C3 7(5) 61 2
C3 C2 C3 73.8(8) . 16
C3 C2 C3 67(4) 61 16
C3 C2 C3 73.8(8) 2 16
C3 C2 C3 7(5) . 62
C3 C2 C3 116.2(17) 61 62
C3 C2 C3 115.8(15) 2 62
C3 C2 C3 80(5) 16 62
C3 C2 C3 80(5) . 51
C3 C2 C3 73.8(8) 61 51
C3 C2 C3 67(4) 2 51
C3 C2 C3 115.8(15) 16 51
C3 C2 C3 73.8(8) 62 51
C3 C2 C3 73.8(8) . 15
C3 C2 C3 80(5) 61 15
C3 C2 C3 73.8(8) 2 15
C3 C2 C3 116.2(17) 16 15
C3 C2 C3 67(4) 62 15
C3 C2 C3 7(5) 51 15
C3 C2 C3 67(4) . 52
C3 C2 C3 73.8(8) 61 52
C3 C2 C3 80(5) 2 52
C3 C2 C3 7(5) 16 52
C3 C2 C3 73.8(8) 62 52
C3 C2 C3 116.2(17) 51 52
C3 C2 C3 115.8(15) 15 52
C3 C2 C1 121.9(8) . .
C3 C2 C1 121.9(8) 61 .
C3 C2 C1 121.9(8) 2 .
C3 C2 C1 121.9(8) 16 .
C3 C2 C1 121.9(8) 62 .
C3 C2 C1 121.9(8) 51 .
C3 C2 C1 121.9(8) 15 .
C3 C2 C1 121.9(8) 52 .
C2 C3 C4 121.8(17) . .
C2 C3 H3 117.5 . .
C4 C3 H3 120.5 . .
C5 C4 C3 122.6(14) . .
C5 C4 C3 122.6(14) . 62
C3 C4 C3 7(5) . 62
C5 C4 C4 53.6(4) . 52
C3 C4 C4 87.5(16) . 52
C3 C4 C4 92.2(19) 62 52
C5 C4 C4 53.6(4) . 51
C3 C4 C4 92.2(19) . 51
C3 C4 C4 87.5(16) 62 51
C4 C4 C4 89.997(2) 52 51
C5 C4 H4 118.9 . .
C3 C4 H4 118.3 . .
C3 C4 H4 118.3 62 .
C4 C4 H4 128.6 52 .
C4 C4 H4 128.6 51 .
C4 C5 C4 72.8(8) 2 52
C4 C5 C4 72.8(8) 2 51
C4 C5 C4 114.1(17) 52 51
C4 C5 C4 114.1(17) 2 .
C4 C5 C4 72.8(8) 52 .
C4 C5 C4 72.8(8) 51 .
C4 C5 C6 122.9(8) 2 .
C4 C5 C6 122.9(8) 52 .
C4 C5 C6 122.9(8) 51 .
C4 C5 C6 122.9(8) . .
C7 C6 C7 125(2) . 2
C7 C6 C7 77.7(10) . 52
C7 C6 C7 77.7(10) 2 52
C7 C6 C7 77.7(10) . 51
C7 C6 C7 77.7(10) 2 51
C7 C6 C7 125(2) 52 51
C7 C6 C5 117.5(12) . .
C7 C6 C5 117.5(12) 2 .
C7 C6 C5 117.5(12) 52 .
C7 C6 C5 117.5(12) 51 .
C6 C7 C7 117.5(12) . 50_556
C6 C7 C7 51.1(5) . 52
C7 C7 C7 90.002(4) 50_556 52
C6 C7 C7 51.1(5) . 51
C7 C7 C7 90.002(1) 50_556 51
C7 C7 C7 90.004(2) 52 51

loop_
_geom_bond_atom_site_label_1
_geom_bond_atom_site_label_2
_geom_bond_distance
_geom_bond_site_symmetry_2
O1 Zn1 1.9337(19) 50_557
O1 Zn1 1.9337(19) 2
O1 Zn1 1.9337(19) 49_557
O1 Zn1 1.9337(19) 52
O1 Zn1 1.9337(19) 4_557
O1 Zn1 1.9337(19) 3_557
O1 Zn1 1.9337(19) 51
O1 Zn1 1.9338(19) .
O2 C1 1.283(8) .
O2 O2 1.632(12) 52
O2 O2 1.632(12) 51
O2 Zn1 1.934(6) .
Zn1 O2 1.934(6) 11_566
Zn1 O2 1.934(6) 8_656
Zn1 Zn1 2.233(2) 51
Zn1 Zn1 2.233(2) 52
Zn1 Zn1 2.233(2) 50_557
Zn1 Zn1 3.158(3) 2
Zn1 Zn1 3.158(3) 4_557
Zn1 Zn1 3.158(3) 3_557
C1 O2 1.283(8) 2
C1 O2 1.283(8) 52
C1 O2 1.283(8) 51
C1 C2 1.475(15) .
C2 C3 1.325(16) .
C2 C3 1.325(16) 61
C2 C3 1.325(16) 2
C2 C3 1.325(16) 16
C2 C3 1.325(16) 62
C2 C3 1.325(16) 51
C2 C3 1.325(16) 15
C2 C3 1.325(16) 52
C3 C4 1.40(2) .
C3 H3 0.9500 .
C4 C5 1.343(15) .
C4 C3 1.40(2) 62
C4 C4 1.59(2) 52
C4 C4 1.59(2) 51
C4 H4 0.9690 .
C5 C4 1.343(15) 2
C5 C4 1.343(15) 52
C5 C4 1.343(15) 51
C5 C6 1.49(2) .
C6 C7 1.429(18) .
C6 C7 1.429(18) 2
C6 C7 1.429(18) 52
C6 C7 1.429(18) 51
C7 C7 1.45(4) 50_556
C7 C7 1.79(3) 52
C7 C7 1.79(3) 51

loop_
_platon_squeeze_void_nr
_platon_squeeze_void_average_x
_platon_squeeze_void_average_y
_platon_squeeze_void_average_z
_platon_squeeze_void_volume
_platon_squeeze_void_count_electrons
_platon_squeeze_void_content
1 -0.013 0.197 0.204 7295 1852 ' '
